data_8102211
loop_
_publ_author_name
'Xi-Shi Tai'
'Yi-Min Feng'

_publ_section_title
;
 Crystal structure of diaqua(bis(2-aminopyridine))dinitratocadmium(II)
 monohydrate, [Cd(H2O)2(C10H12N4)2(NO3)2] &#x00B7; H2O
;
_journal_issue 1
_journal_name_full 'Zeitschrift f\"ur Kristallographie - New Crystal Structures'
_journal_page_first 39
_journal_volume 223
_journal_year 2008
_chemical_formula_structural '[Cd(C10H12N4)2(NO3)2(H2O)2] &#x00B7; H2O'
_chemical_formula_sum 'C10 H18 Cd N6 O9'
_chemical_formula_weight 478.70
_chemical_name_systematic
; 
diaqua(bis(2-aminopyridine))dinitratocadmium(II) monohydrate
;
_space_group_IT_number 14
_symmetry_cell_setting monoclinic
_symmetry_space_group_name_Hall '-P 2ybc'
_symmetry_space_group_name_H-M 'P 1 21/c 1'
_atom_sites_solution_hydrogens geom
_atom_sites_solution_primary direct
_atom_sites_solution_secondary difmap
_audit_creation_method SHELXL-97
_cell_angle_alpha 90.00
_cell_angle_beta 101.330(2)
_cell_angle_gamma 90.00
_cell_formula_units_Z 4
_cell_length_a 13.451(2)
_cell_length_b 7.8692(14)
_cell_length_c 16.699(3)
_cell_measurement_reflns_used 6206
_cell_measurement_temperature 298(2)
_cell_measurement_theta_max 28.214
_cell_measurement_theta_min 2.588
_cell_volume 1733.1(5)
_computing_cell_refinement 'Bruker SMART'
_computing_data_collection 'Bruker SMART'
_computing_data_reduction 'Bruker SAINT'
_computing_molecular_graphics 'Bruker SHELXTL'
_computing_publication_material 'Bruker SHELXTL'
_computing_structure_refinement 'SHELXL-97 (Sheldrick, 1997)'
_computing_structure_solution 'SHELXS-97 (Sheldrick, 1990)'
_diffrn_ambient_temperature 298(2)
_diffrn_measured_fraction_theta_full 0.999
_diffrn_measured_fraction_theta_max 0.999
_diffrn_measurement_device_type 'Bruker SMART CCD'
_diffrn_measurement_method phi/omega
_diffrn_radiation_monochromator graphite
_diffrn_radiation_source 'fine-focus sealed tube'
_diffrn_radiation_type MoK\a
_diffrn_radiation_wavelength 0.71073
_diffrn_reflns_av_R_equivalents 0.0455
_diffrn_reflns_av_sigmaI/netI 0.0414
_diffrn_reflns_limit_h_max 16
_diffrn_reflns_limit_h_min -15
_diffrn_reflns_limit_k_max 8
_diffrn_reflns_limit_k_min -9
_diffrn_reflns_limit_l_max 16
_diffrn_reflns_limit_l_min -19
_diffrn_reflns_number 8382
_diffrn_reflns_theta_full 25.01
_diffrn_reflns_theta_max 25.01
_diffrn_reflns_theta_min 1.54
_exptl_absorpt_coefficient_mu 1.319
_exptl_absorpt_correction_T_max 0.6626
_exptl_absorpt_correction_T_min 0.5201
_exptl_absorpt_correction_type multi-scan
_exptl_absorpt_process_details sadabs
_exptl_crystal_colour colorless
_exptl_crystal_density_diffrn 1.835
_exptl_crystal_density_method 'not measured'
_exptl_crystal_description block
_exptl_crystal_F_000 960
_exptl_crystal_size_max 0.57
_exptl_crystal_size_mid 0.47
_exptl_crystal_size_min 0.34
_refine_diff_density_max 0.713
_refine_diff_density_min -0.820
_refine_diff_density_rms 0.107
_refine_ls_extinction_coef 0.0495(15)
_refine_ls_extinction_expression Fc^*^=kFc[1+0.001xFc^2^\l^3^/sin(2\q)]^-1/4^
_refine_ls_extinction_method SHELXL
_refine_ls_goodness_of_fit_ref 1.068
_refine_ls_hydrogen_treatment mixed
_refine_ls_matrix_type full
_refine_ls_number_parameters 236
_refine_ls_number_reflns 3056
_refine_ls_number_restraints 0
_refine_ls_restrained_S_all 1.068
_refine_ls_R_factor_all 0.0374
_refine_ls_R_factor_gt 0.0320
_refine_ls_shift/su_max 0.000
_refine_ls_shift/su_mean 0.000
_refine_ls_structure_factor_coef Fsqd
_refine_ls_weighting_details 'calc w=1/[\s^2^(Fo^2^)+(0.0444P)^2^+1.7746P] where P=(Fo^2^+2Fc^2^)/3'
_refine_ls_weighting_scheme calc
_refine_ls_wR_factor_gt 0.0836
_refine_ls_wR_factor_ref 0.0879
_reflns_number_gt 2686
_reflns_number_total 3056
_reflns_threshold_expression >2sigma(I)
_cod_data_source_file 1267-2139.cff
_cod_data_source_block 070522a
_cod_depositor_comments
;
The following automatic conversions were performed:
'_symmetry_cell_setting' value 'Monoclinic' changed to 'monoclinic'
according to '/home/saulius/struct/CIF-dictionaries/cif_core.dic'
dictionary named 'cif_core.dic' version 2.4.1 from 2010-06-29.

Automatic conversion script
Id: cif_fix_enum 1555 2011-01-17 13:19:09Z saulius 
;
_cod_original_cell_volume 1733.2(5)
_cod_original_sg_symbol_H-M P12(1)/c1
_cod_database_code 8102211

loop_
_symmetry_equiv_pos_as_xyz
'x, y, z'
'-x, y+1/2, -z+1/2'
'-x, -y, -z'
'x, -y-1/2, z-1/2'

loop_
_atom_site_label
_atom_site_type_symbol
_atom_site_fract_x
_atom_site_fract_y
_atom_site_fract_z
_atom_site_U_iso_or_equiv
_atom_site_adp_type
_atom_site_occupancy
_atom_site_symmetry_multiplicity
_atom_site_Wyckoff_symbol
_atom_site_calc_flag
_atom_site_refinement_flags
_atom_site_disorder_assembly
_atom_site_disorder_group
Cd1 Cd 0.247642(17) 0.03670(3) 0.205036(15) 0.02605(15) Uani 1 4 e d . . .
N1 N 0.2647(2) -0.0107(5) 0.0687(2) 0.0348(8) Uani 1 4 e d . . .
N2 N 0.1095(2) -0.1425(5) 0.0259(2) 0.0445(9) Uani 1 4 e d . . .
H2A H 0.0636 -0.1848 -0.0120 0.053 Uiso 1 4 e calc R . .
H2B H 0.1011 -0.1421 0.0756 0.053 Uiso 1 4 e calc R . .
N3 N 0.2696(2) 0.0331(4) 0.3511(2) 0.0329(7) Uani 1 4 e d . . .
N4 N 0.4434(3) -0.0069(6) 0.3859(2) 0.0645(13) Uani 1 4 e d . . .
H4A H 0.4980 -0.0205 0.4219 0.077 Uiso 1 4 e calc R . .
H4B H 0.4460 -0.0051 0.3349 0.077 Uiso 1 4 e calc R . .
N5 N 0.3643(2) -0.2859(4) 0.2254(2) 0.0340(7) Uani 1 4 e d . . .
N6 N 0.1041(2) 0.3297(4) 0.1488(2) 0.0351(8) Uani 1 4 e d . . .
O1 O 0.27099(19) -0.2958(5) 0.2162(2) 0.0565(9) Uani 1 4 e d . . .
O2 O 0.4042(2) -0.1440(3) 0.21981(18) 0.0417(7) Uani 1 4 e d . . .
O3 O 0.4193(2) -0.4122(4) 0.2417(3) 0.0620(10) Uani 1 4 e d . . .
O4 O 0.1642(2) 0.3038(4) 0.2157(2) 0.0498(8) Uani 1 4 e d . . .
O5 O 0.0922(3) 0.2159(4) 0.0960(2) 0.0586(9) Uani 1 4 e d . . .
O6 O 0.0576(2) 0.4625(4) 0.1367(2) 0.0556(9) Uani 1 4 e d . . .
O7 O 0.08989(17) -0.0839(3) 0.19628(16) 0.0321(6) Uani 1 4 e d . . .
H7A H 0.0427 -0.0153 0.2013 0.038 Uiso 1 4 e d R . .
H7B H 0.0836 -0.1730 0.2236 0.038 Uiso 1 4 e d R . .
O8 O 0.37742(19) 0.2383(4) 0.2182(2) 0.0472(8) Uani 1 4 e d . . .
H8A H 0.3867 0.3447 0.2246 0.057 Uiso 1 4 e d R . .
H8B H 0.4349 0.1895 0.2293 0.057 Uiso 1 4 e d R . .
O9 O 0.06714(18) 0.8660(4) 0.78554(16) 0.0371(6) Uani 1 4 e d . . .
H9A H 0.0160 0.8574 0.8082 0.044 Uiso 1 4 e d R . .
H9B H 0.0501 0.9218 0.7414 0.044 Uiso 1 4 e d R . .
C1 C 0.1938(3) -0.0773(5) 0.0076(2) 0.0358(9) Uani 1 4 e d . . .
C2 C 0.2036(3) -0.0807(5) -0.0709(2) 0.0331(8) Uani 1 4 e d . . .
H2 H 0.1530 -0.1266 -0.1112 0.040 Uiso 1 4 e calc R . .
C3 C 0.2866(4) -0.0172(7) -0.0891(3) 0.0553(13) Uani 1 4 e d . . .
H3 H 0.2932 -0.0158 -0.1435 0.066 Uiso 1 4 e calc R . .
C4 C 0.3633(4) 0.0466(7) -0.0316(3) 0.0544(13) Uani 1 4 e d . . .
H4 H 0.4227 0.0876 -0.0451 0.065 Uiso 1 4 e calc R . .
C5 C 0.3486(3) 0.0473(6) 0.0472(3) 0.0471(11) Uani 1 4 e d . . .
H5 H 0.3998 0.0905 0.0877 0.057 Uiso 1 4 e calc R . .
C6 C 0.3542(3) 0.0116(5) 0.4093(2) 0.0354(9) Uani 1 4 e d . . .
C7 C 0.3558(3) 0.0076(5) 0.4897(2) 0.0323(9) Uani 1 4 e d . . .
H7 H 0.4160 -0.0081 0.5273 0.039 Uiso 1 4 e calc R . .
C8 C 0.2689(4) 0.0266(7) 0.5134(3) 0.0516(12) Uani 1 4 e d . . .
H8 H 0.2682 0.0230 0.5689 0.062 Uiso 1 4 e calc R . .
C9 C 0.1783(3) 0.0519(6) 0.4589(3) 0.0475(12) Uani 1 4 e d . . .
H9 H 0.1174 0.0663 0.4766 0.057 Uiso 1 4 e calc R . .
C10 C 0.1830(3) 0.0547(6) 0.3781(3) 0.0387(10) Uani 1 4 e d . . .
H10 H 0.1234 0.0723 0.3401 0.046 Uiso 1 4 e calc R . .

loop_
_atom_site_aniso_label
_atom_site_aniso_U_11
_atom_site_aniso_U_22
_atom_site_aniso_U_33
_atom_site_aniso_U_23
_atom_site_aniso_U_13
_atom_site_aniso_U_12
Cd1 0.02130(19) 0.0282(2) 0.0272(2) -0.00126(10) 0.00117(11) 0.00027(9)
N1 0.0282(16) 0.0441(19) 0.0304(18) -0.0028(15) 0.0013(14) -0.0009(14)
N2 0.0415(18) 0.058(2) 0.0335(18) -0.0109(17) 0.0057(14) -0.0149(16)
N3 0.0262(16) 0.040(2) 0.0303(18) -0.0028(14) -0.0003(13) 0.0006(13)
N4 0.0296(19) 0.134(4) 0.0267(19) 0.000(2) -0.0021(15) 0.018(2)
N5 0.0293(16) 0.0311(18) 0.0417(19) 0.0009(15) 0.0070(13) 0.0039(14)
N6 0.0279(15) 0.0340(18) 0.045(2) -0.0001(16) 0.0104(14) 0.0004(14)
O1 0.0250(14) 0.063(2) 0.081(2) 0.0142(19) 0.0107(14) 0.0030(14)
O2 0.0439(15) 0.0277(15) 0.0487(17) -0.0006(13) -0.0029(13) -0.0057(12)
O3 0.0430(17) 0.0303(16) 0.115(3) 0.0109(19) 0.0219(18) 0.0134(14)
O4 0.0369(15) 0.0471(18) 0.0577(19) 0.0075(16) -0.0094(14) 0.0024(13)
O5 0.095(2) 0.0414(18) 0.0460(19) -0.0083(16) 0.0309(18) -0.0034(17)
O6 0.056(2) 0.045(2) 0.063(2) 0.0029(16) 0.0037(17) 0.0282(15)
O7 0.0238(12) 0.0345(14) 0.0379(15) 0.0053(12) 0.0061(11) 0.0015(11)
O8 0.0301(13) 0.0326(15) 0.076(2) -0.0033(15) 0.0037(13) -0.0088(12)
O9 0.0353(13) 0.0428(17) 0.0343(14) 0.0029(13) 0.0096(11) 0.0035(12)
C1 0.036(2) 0.034(2) 0.035(2) -0.0044(18) 0.0025(17) 0.0070(16)
C2 0.0343(19) 0.046(2) 0.0187(18) -0.0075(17) 0.0033(15) -0.0001(17)
C3 0.059(3) 0.073(3) 0.037(3) -0.003(2) 0.017(2) 0.004(2)
C4 0.042(2) 0.076(4) 0.049(3) 0.000(3) 0.020(2) -0.002(2)
C5 0.031(2) 0.065(3) 0.045(3) -0.006(2) 0.0051(18) -0.0031(19)
C6 0.0270(19) 0.047(2) 0.029(2) -0.0013(18) -0.0008(16) 0.0017(16)
C7 0.0228(17) 0.054(2) 0.0172(18) -0.0005(16) -0.0041(14) 0.0044(16)
C8 0.054(3) 0.075(4) 0.026(2) -0.008(2) 0.006(2) -0.001(2)
C9 0.035(2) 0.070(3) 0.039(2) -0.010(2) 0.0099(19) -0.004(2)
C10 0.0227(18) 0.055(3) 0.037(2) -0.0072(19) 0.0020(16) 0.0010(17)

loop_
_atom_type_symbol
_atom_type_description
_atom_type_scat_dispersion_real
_atom_type_scat_dispersion_imag
_atom_type_scat_source
C C 0.0033 0.0016 'International Tables Vol C Tables 4.2.6.8 and 6.1.1.4'
H H 0.0000 0.0000 'International Tables Vol C Tables 4.2.6.8 and 6.1.1.4'
N N 0.0061 0.0033 'International Tables Vol C Tables 4.2.6.8 and 6.1.1.4'
O O 0.0106 0.0060 'International Tables Vol C Tables 4.2.6.8 and 6.1.1.4'
Cd Cd -0.8075 1.2024 'International Tables Vol C Tables 4.2.6.8 and 6.1.1.4'

loop_
_geom_angle_atom_site_label_1
_geom_angle_atom_site_label_2
_geom_angle_atom_site_label_3
_geom_angle
_geom_angle_site_symmetry_1
_geom_angle_site_symmetry_3
_geom_angle_publ_flag
O7 Cd1 O8 161.39(10) . . ?
O7 Cd1 N1 97.85(10) . . ?
O8 Cd1 N1 89.17(11) . . ?
O7 Cd1 N3 89.28(10) . . ?
O8 Cd1 N3 88.41(11) . . ?
N1 Cd1 N3 164.20(12) . . ?
O7 Cd1 O4 85.83(10) . . ?
O8 Cd1 O4 75.56(10) . . ?
N1 Cd1 O4 110.15(11) . . ?
N3 Cd1 O4 84.32(11) . . ?
O7 Cd1 O2 121.12(9) . . ?
O8 Cd1 O2 77.23(10) . . ?
N1 Cd1 O2 76.52(11) . . ?
N3 Cd1 O2 87.72(10) . . ?
O4 Cd1 O2 151.82(9) . . ?
O7 Cd1 O1 72.00(9) . . ?
O8 Cd1 O1 126.19(9) . . ?
N1 Cd1 O1 83.03(12) . . ?
N3 Cd1 O1 85.83(11) . . ?
O4 Cd1 O1 155.82(10) . . ?
O2 Cd1 O1 49.13(8) . . ?
C5 N1 C1 116.0(4) . . ?
C5 N1 Cd1 117.0(3) . . ?
C1 N1 Cd1 126.7(3) . . ?
C1 N2 H2A 120.0 . . ?
C1 N2 H2B 120.0 . . ?
H2A N2 H2B 120.0 . . ?
C10 N3 C6 116.0(4) . . ?
C10 N3 Cd1 113.5(3) . . ?
C6 N3 Cd1 130.4(3) . . ?
C6 N4 H4A 120.0 . . ?
C6 N4 H4B 120.0 . . ?
H4A N4 H4B 120.0 . . ?
O3 N5 O1 121.7(4) . . ?
O3 N5 O2 119.2(3) . . ?
O1 N5 O2 119.1(3) . . ?
O6 N6 O5 120.7(4) . . ?
O6 N6 O4 120.4(4) . . ?
O5 N6 O4 118.8(3) . . ?
N5 O1 Cd1 92.9(2) . . ?
N5 O2 Cd1 98.6(2) . . ?
N6 O4 Cd1 107.6(2) . . ?
Cd1 O7 H7A 115.4 . . ?
Cd1 O7 H7B 119.6 . . ?
H7A O7 H7B 108.3 . . ?
Cd1 O8 H8A 140.2 . . ?
Cd1 O8 H8B 110.1 . . ?
H8A O8 H8B 108.3 . . ?
H9A O9 H9B 108.8 . . ?
N2 C1 C2 117.9(4) . . ?
N2 C1 N1 118.7(4) . . ?
C2 C1 N1 123.5(4) . . ?
C3 C2 C1 118.0(4) . . ?
C3 C2 H2 121.0 . . ?
C1 C2 H2 121.0 . . ?
C2 C3 C4 122.6(5) . . ?
C2 C3 H3 118.7 . . ?
C4 C3 H3 118.7 . . ?
C3 C4 C5 116.6(4) . . ?
C3 C4 H4 121.7 . . ?
C5 C4 H4 121.7 . . ?
N1 C5 C4 123.2(4) . . ?
N1 C5 H5 118.4 . . ?
C4 C5 H5 118.4 . . ?
C7 C6 N4 116.8(4) . . ?
C7 C6 N3 124.6(4) . . ?
N4 C6 N3 118.6(4) . . ?
C8 C7 C6 117.3(4) . . ?
C8 C7 H7 121.3 . . ?
C6 C7 H7 121.3 . . ?
C7 C8 C9 122.6(4) . . ?
C7 C8 H8 118.7 . . ?
C9 C8 H8 118.7 . . ?
C10 C9 C8 116.5(4) . . ?
C10 C9 H9 121.7 . . ?
C8 C9 H9 121.7 . . ?
N3 C10 C9 122.9(4) . . ?
N3 C10 H10 118.5 . . ?
C9 C10 H10 118.5 . . ?

loop_
_geom_bond_atom_site_label_1
_geom_bond_atom_site_label_2
_geom_bond_distance
_geom_bond_site_symmetry_2
_geom_bond_publ_flag
Cd1 O7 2.303(2) . ?
Cd1 O8 2.337(3) . ?
Cd1 N1 2.363(4) . ?
Cd1 N3 2.400(3) . ?
Cd1 O4 2.406(3) . ?
Cd1 O2 2.513(3) . ?
Cd1 O1 2.637(4) . ?
N1 C5 1.330(5) . ?
N1 C1 1.358(5) . ?
N2 C1 1.333(5) . ?
N2 H2A 0.8600 . ?
N2 H2B 0.8600 . ?
N3 C10 1.340(5) . ?
N3 C6 1.354(5) . ?
N4 C6 1.341(5) . ?
N4 H4A 0.8600 . ?
N4 H4B 0.8600 . ?
N5 O3 1.237(4) . ?
N5 O1 1.237(4) . ?
N5 O2 1.250(4) . ?
N6 O6 1.214(4) . ?
N6 O5 1.245(4) . ?
N6 O4 1.260(4) . ?
O7 H7A 0.8500 . ?
O7 H7B 0.8500 . ?
O8 H8A 0.8500 . ?
O8 H8B 0.8501 . ?
O9 H9A 0.8500 . ?
O9 H9B 0.8500 . ?
C1 C2 1.343(5) . ?
C2 C3 1.312(6) . ?
C2 H2 0.9300 . ?
C3 C4 1.360(7) . ?
C3 H3 0.9300 . ?
C4 C5 1.369(7) . ?
C4 H4 0.9300 . ?
C5 H5 0.9300 . ?
C6 C7 1.339(6) . ?
C7 C8 1.314(6) . ?
C7 H7 0.9300 . ?
C8 C9 1.384(7) . ?
C8 H8 0.9300 . ?
C9 C10 1.363(6) . ?
C9 H9 0.9300 . ?
C10 H10 0.9300 . ?

loop_
_geom_hbond_atom_site_label_D
_geom_hbond_atom_site_label_H
_geom_hbond_atom_site_label_A
_geom_hbond_distance_DH
_geom_hbond_distance_HA
_geom_hbond_distance_DA
_geom_hbond_angle_DHA
_geom_hbond_site_symmetry_A
N2 H2A O5 0.86 2.29 3.109(5) 158.3 .
N2 H2B O7 0.86 2.10 2.945(4) 167.2 .
N4 H4B O2 0.86 2.19 2.926(5) 144 .
O7 H7A O9 0.85 1.93 2.783(4) 177.8 .
O8 H8B O2 0.85 2.53 3.06(4) 121.4 .

loop_
_geom_torsion_atom_site_label_1
_geom_torsion_atom_site_label_2
_geom_torsion_atom_site_label_3
_geom_torsion_atom_site_label_4
_geom_torsion
_geom_torsion_site_symmetry_1
_geom_torsion_site_symmetry_2
_geom_torsion_site_symmetry_3
_geom_torsion_site_symmetry_4
_geom_torsion_publ_flag
O7 Cd1 N1 C5 178.2(3) . . . . ?
O8 Cd1 N1 C5 15.5(3) . . . . ?
N3 Cd1 N1 C5 -65.7(6) . . . . ?
O4 Cd1 N1 C5 89.8(3) . . . . ?
O2 Cd1 N1 C5 -61.6(3) . . . . ?
O1 Cd1 N1 C5 -111.2(3) . . . . ?
O7 Cd1 N1 C1 4.7(3) . . . . ?
O8 Cd1 N1 C1 -158.0(3) . . . . ?
N3 Cd1 N1 C1 120.9(4) . . . . ?
O4 Cd1 N1 C1 -83.7(3) . . . . ?
O2 Cd1 N1 C1 125.0(3) . . . . ?
O1 Cd1 N1 C1 75.4(3) . . . . ?
O7 Cd1 N3 C10 -32.6(3) . . . . ?
O8 Cd1 N3 C10 129.0(3) . . . . ?
N1 Cd1 N3 C10 -149.8(4) . . . . ?
O4 Cd1 N3 C10 53.3(3) . . . . ?
O2 Cd1 N3 C10 -153.8(3) . . . . ?
O1 Cd1 N3 C10 -104.6(3) . . . . ?
O7 Cd1 N3 C6 146.8(4) . . . . ?
O8 Cd1 N3 C6 -51.7(4) . . . . ?
N1 Cd1 N3 C6 29.6(7) . . . . ?
O4 Cd1 N3 C6 -127.3(4) . . . . ?
O2 Cd1 N3 C6 25.6(3) . . . . ?
O1 Cd1 N3 C6 74.8(3) . . . . ?
O3 N5 O1 Cd1 173.4(4) . . . . ?
O2 N5 O1 Cd1 -5.2(4) . . . . ?
O7 Cd1 O1 N5 -178.2(3) . . . . ?
O8 Cd1 O1 N5 -2.6(3) . . . . ?
N1 Cd1 O1 N5 81.2(2) . . . . ?
N3 Cd1 O1 N5 -87.6(2) . . . . ?
O4 Cd1 O1 N5 -153.7(2) . . . . ?
O2 Cd1 O1 N5 3.0(2) . . . . ?
O3 N5 O2 Cd1 -173.1(3) . . . . ?
O1 N5 O2 Cd1 5.5(4) . . . . ?
O7 Cd1 O2 N5 -4.3(3) . . . . ?
O8 Cd1 O2 N5 172.4(2) . . . . ?
N1 Cd1 O2 N5 -95.4(2) . . . . ?
N3 Cd1 O2 N5 83.5(2) . . . . ?
O4 Cd1 O2 N5 157.0(2) . . . . ?
O1 Cd1 O2 N5 -3.0(2) . . . . ?
O6 N6 O4 Cd1 -175.0(3) . . . . ?
O5 N6 O4 Cd1 5.9(4) . . . . ?
O7 Cd1 O4 N6 -65.7(2) . . . . ?
O8 Cd1 O4 N6 114.8(3) . . . . ?
N1 Cd1 O4 N6 31.1(3) . . . . ?
N3 Cd1 O4 N6 -155.4(2) . . . . ?
O2 Cd1 O4 N6 130.2(2) . . . . ?
O1 Cd1 O4 N6 -89.0(4) . . . . ?
C5 N1 C1 N2 177.8(4) . . . . ?
Cd1 N1 C1 N2 -8.6(5) . . . . ?
C5 N1 C1 C2 -2.4(6) . . . . ?
Cd1 N1 C1 C2 171.1(3) . . . . ?
N2 C1 C2 C3 -179.7(4) . . . . ?
N1 C1 C2 C3 0.5(7) . . . . ?
C1 C2 C3 C4 1.9(8) . . . . ?
C2 C3 C4 C5 -2.2(8) . . . . ?
C1 N1 C5 C4 2.0(7) . . . . ?
Cd1 N1 C5 C4 -172.2(4) . . . . ?
C3 C4 C5 N1 0.1(8) . . . . ?
C10 N3 C6 C7 1.3(6) . . . . ?
Cd1 N3 C6 C7 -178.0(3) . . . . ?
C10 N3 C6 N4 -178.6(4) . . . . ?
Cd1 N3 C6 N4 2.0(6) . . . . ?
N4 C6 C7 C8 179.6(5) . . . . ?
N3 C6 C7 C8 -0.3(7) . . . . ?
C6 C7 C8 C9 -0.7(8) . . . . ?
C7 C8 C9 C10 0.6(8) . . . . ?
C6 N3 C10 C9 -1.4(6) . . . . ?
Cd1 N3 C10 C9 178.1(4) . . . . ?
C8 C9 C10 N3 0.5(7) . . . . ?
